data_9001678
loop_
_publ_author_name
'Bonazzi, P.'
'Menchetti, S.'
'Pratesi, G.'

_publ_section_title
;
 The crystal structure of pararealgar
;
_journal_name_full 'American Mineralogist'
_journal_page_first 400
_journal_page_last 403
_journal_volume 80
_journal_year 1995
_chemical_formula_sum 'As S'
_chemical_name_mineral Pararealgar
_space_group_IT_number 14
_symmetry_space_group_name_Hall '-P 2ybc'
_symmetry_space_group_name_H-M 'P 1 21/c 1'
_cell_angle_alpha 90
_cell_angle_beta 97.29
_cell_angle_gamma 90
_cell_length_a 9.909
_cell_length_b 9.655
_cell_length_c 8.502
_cell_formula_units_Z 16
_cell_volume 806.823
_database_code_amcsd 0001734
_exptl_crystal_density_diffrn 3.523
_cod_database_code 9001678

loop_
_space_group_symop_operation_xyz
x,y,z
x,1/2-y,1/2+z
-x,1/2+y,1/2-z
-x,-y,-z

loop_
_atom_site_label
_atom_site_fract_x
_atom_site_fract_y
_atom_site_fract_z
_atom_site_U_iso_or_equiv
As1 0.31870 0.63550 0.04320 0.03800
As2 0.08190 0.54270 0.32520 0.03500
As3 0.36980 0.36070 0.34310 0.05000
As4 0.14550 0.34390 0.16430 0.04100
S1 0.16450 0.71870 0.19230 0.04000
S2 0.25370 0.47820 0.50990 0.04600
S3 0.47030 0.52760 0.21920 0.05200
S4 0.19640 0.44830 -0.04920 0.04200

loop_
_cod_related_entry_id
_cod_related_entry_database
_cod_related_entry_code
1 AMCSD 0001734
